data_7156002
loop_
_publ_author_name
'Mondal, Animesh'
'Naskar, Barnali'
'Goswami, Sanchita'
'Prodhan, Chandraday'
'Chaudhuri, Keya'
'Mukhopadhyay, Chhanda'

_publ_section_title
;
 I<sub>2</sub> catalyzed access of spiro[indoline-3,4'-pyridine] appended
 amine dyad: new ON-OFF chemosensors for Cu<sup>2+</sup> and imaging in
 living cells.
;
_journal_issue 2
_journal_name_full 'Organic &amp; biomolecular chemistry'
_journal_page_first 302
_journal_page_last 315
_journal_paper_doi 10.1039/c7ob02651j
_journal_volume 16
_journal_year 2018
_chemical_formula_moiety 'C25 H21 N5 O7'
_chemical_formula_sum 'C25 H21 N5 O7'
_chemical_formula_weight 503.47
_space_group_IT_number 2
_space_group_name_Hall '-P 1'
_space_group_name_H-M_alt 'P -1'
_symmetry_cell_setting triclinic
_symmetry_space_group_name_Hall '-P 1'
_symmetry_space_group_name_H-M 'P -1'
_atom_sites_solution_hydrogens geom
_atom_sites_solution_primary direct
_atom_sites_solution_secondary difmap
_audit_creation_method SHELXL-97
_audit_update_record
;
2017-09-05 deposited with the CCDC.
2017-11-30 downloaded from the CCDC.
;
_cell_angle_alpha 71.627(4)
_cell_angle_beta 81.230(5)
_cell_angle_gamma 72.359(5)
_cell_formula_units_Z 2
_cell_length_a 9.337(3)
_cell_length_b 10.612(4)
_cell_length_c 13.512(5)
_cell_measurement_reflns_used 4081
_cell_measurement_temperature 296(2)
_cell_measurement_theta_max 0.975
_cell_measurement_theta_min 0.963
_cell_volume 1208.4(7)
_computing_cell_refinement 'Bruker SAINT'
_computing_data_collection 'Bruker APEX2'
_computing_data_reduction 'Bruker SAINT'
_computing_structure_refinement 'SHELXL-97 (Sheldrick, 2008)'
_computing_structure_solution 'SHELXS-97 (Sheldrick, 2008)'
_diffrn_ambient_temperature 296(2)
_diffrn_measured_fraction_theta_full 0.981
_diffrn_measured_fraction_theta_max 0.981
_diffrn_measurement_device_type 'Bruker Smart Apex II'
_diffrn_radiation_monochromator graphite
_diffrn_radiation_source 'fine-focus sealed tube'
_diffrn_radiation_type MoK\a
_diffrn_radiation_wavelength 0.71073
_diffrn_reflns_av_R_equivalents 0.0341
_diffrn_reflns_av_sigmaI/netI 0.0559
_diffrn_reflns_limit_h_max 10
_diffrn_reflns_limit_h_min -11
_diffrn_reflns_limit_k_max 10
_diffrn_reflns_limit_k_min -12
_diffrn_reflns_limit_l_max 15
_diffrn_reflns_limit_l_min -15
_diffrn_reflns_number 8261
_diffrn_reflns_theta_full 24.84
_diffrn_reflns_theta_max 24.84
_diffrn_reflns_theta_min 1.59
_exptl_absorpt_coefficient_mu 0.104
_exptl_absorpt_correction_T_max 0.7451
_exptl_absorpt_correction_T_min 0.5009
_exptl_absorpt_correction_type multi-scan
_exptl_absorpt_process_details 'SADABS(Sheldrick, 2008)'
_exptl_crystal_colour yellow
_exptl_crystal_density_diffrn 1.384
_exptl_crystal_density_method 'not measured'
_exptl_crystal_description block
_exptl_crystal_F_000 524
_exptl_crystal_size_max 0.36
_exptl_crystal_size_mid 0.30
_exptl_crystal_size_min 0.24
_refine_diff_density_max 0.299
_refine_diff_density_min -0.234
_refine_diff_density_rms 0.039
_refine_ls_extinction_method none
_refine_ls_goodness_of_fit_ref 0.718
_refine_ls_hydrogen_treatment mixed
_refine_ls_matrix_type full
_refine_ls_number_parameters 340
_refine_ls_number_reflns 4081
_refine_ls_number_restraints 0
_refine_ls_restrained_S_all 0.718
_refine_ls_R_factor_all 0.0874
_refine_ls_R_factor_gt 0.0514
_refine_ls_shift/su_max 0.001
_refine_ls_shift/su_mean 0.000
_refine_ls_structure_factor_coef Fsqd
_refine_ls_weighting_details 'calc w=1/[\s^2^(Fo^2^)+(0.1595P)^2^+0.8533P] where P=(Fo^2^+2Fc^2^)/3'
_refine_ls_weighting_scheme calc
_refine_ls_wR_factor_gt 0.1515
_refine_ls_wR_factor_ref 0.2010
_reflns_number_gt 2512
_reflns_number_total 4081
_reflns_threshold_expression >2sigma(I)
_cod_data_source_file c7ob02651j3.cif
_cod_data_source_block a-fl5
_cod_depositor_comments 'Adding full bibliography for 7156002.cif.'
_cod_original_cell_volume 1208.5(7)
_cod_database_code 7156002

loop_
_symmetry_equiv_pos_as_xyz
'x, y, z'
'-x, -y, -z'

loop_
_atom_site_label
_atom_site_type_symbol
_atom_site_fract_x
_atom_site_fract_y
_atom_site_fract_z
_atom_site_U_iso_or_equiv
_atom_site_adp_type
_atom_site_occupancy
_atom_site_symmetry_multiplicity
_atom_site_calc_flag
_atom_site_refinement_flags
O7 O 0.2621(2) 0.2927(2) 0.82776(16) 0.0612(6) Uani 1 1 d .
N1 N -0.0986(3) 0.5613(2) 0.5884(2) 0.0513(6) Uani 1 1 d .
O6 O 0.0277(3) 0.3219(3) 0.8989(2) 0.0880(8) Uani 1 1 d .
O1 O 0.2997(2) 0.4776(2) 0.53331(17) 0.0607(6) Uani 1 1 d .
O4 O -0.2565(3) 0.3724(3) 0.6951(2) 0.0878(8) Uani 1 1 d .
O5 O -0.0390(2) 0.2212(2) 0.7429(2) 0.0723(7) Uani 1 1 d .
O3 O -0.6454(4) 1.0724(4) 0.2250(3) 0.1458(15) Uani 1 1 d .
C1 C -0.0599(3) 0.6822(3) 0.5663(2) 0.0480(7) Uani 1 1 d .
O2 O -0.4125(5) 1.0516(3) 0.1769(3) 0.1105(11) Uani 1 1 d .
C3 C 0.1582(3) 0.5592(3) 0.6817(2) 0.0462(7) Uani 1 1 d .
N5 N 0.4202(3) 0.5155(2) 0.65200(19) 0.0537(6) Uani 1 1 d .
H3 H 0.5109 0.4937 0.6255 0.064 Uiso 1 1 calc R
C2 C 0.0513(3) 0.6888(3) 0.6180(2) 0.0472(7) Uani 1 1 d .
C25 C 0.4868(5) 0.1958(4) 0.9172(3) 0.0907(12) Uani 1 1 d .
H20 H 0.5320 0.1413 0.8700 0.136 Uiso 1 1 calc R
H18 H 0.5285 0.1498 0.9841 0.136 Uiso 1 1 calc R
H19 H 0.5066 0.2844 0.8900 0.136 Uiso 1 1 calc R
C24 C 0.3209(4) 0.2141(4) 0.9288(3) 0.0815(11) Uani 1 1 d .
H17 H 0.2995 0.1250 0.9515 0.098 Uiso 1 1 calc R
H16 H 0.2749 0.2630 0.9804 0.098 Uiso 1 1 calc R
C23 C 0.1141(4) 0.3466(3) 0.8262(2) 0.0557(7) Uani 1 1 d .
C4 C 0.0725(3) 0.4495(3) 0.7235(2) 0.0481(7) Uani 1 1 d .
C5 C -0.0419(3) 0.4523(3) 0.6729(2) 0.0487(7) Uani 1 1 d .
N2 N -0.1341(3) 0.7916(2) 0.49189(19) 0.0541(6) Uani 1 1 d .
H2 H -0.0839 0.8482 0.4551 0.065 Uiso 1 1 calc R
C6 C -0.2852(3) 0.8227(3) 0.4681(2) 0.0476(7) Uani 1 1 d .
C7 C -0.3231(3) 0.8979(3) 0.3680(2) 0.0541(7) Uani 1 1 d .
H4 H -0.2501 0.9207 0.3159 0.065 Uiso 1 1 calc R
C8 C -0.4725(4) 0.9383(3) 0.3475(3) 0.0627(8) Uani 1 1 d .
N3 N -0.5133(5) 1.0277(4) 0.2426(3) 0.0900(10) Uani 1 1 d .
C13 C 0.2998(3) 0.5098(3) 0.6121(2) 0.0483(7) Uani 1 1 d .
C14 C 0.3813(3) 0.5610(3) 0.7415(2) 0.0516(7) Uani 1 1 d .
C15 C 0.4756(4) 0.5788(3) 0.8020(3) 0.0646(9) Uani 1 1 d .
H7 H 0.5789 0.5618 0.7860 0.077 Uiso 1 1 calc R
C16 C 0.4075(5) 0.6237(4) 0.8883(3) 0.0753(10) Uani 1 1 d .
H8 H 0.4669 0.6378 0.9310 0.090 Uiso 1 1 calc R
C17 C 0.2557(5) 0.6477(4) 0.9124(3) 0.0788(10) Uani 1 1 d .
H9 H 0.2140 0.6769 0.9712 0.095 Uiso 1 1 calc R
C18 C 0.1636(4) 0.6291(3) 0.8503(3) 0.0648(9) Uani 1 1 d .
H10 H 0.0604 0.6451 0.8666 0.078 Uiso 1 1 calc R
C19 C 0.2282(3) 0.5862(3) 0.7638(2) 0.0500(7) Uani 1 1 d .
C12 C 0.0696(3) 0.8179(3) 0.6093(2) 0.0502(7) Uani 1 1 d .
N4 N 0.0831(3) 0.9247(3) 0.6028(2) 0.0685(7) Uani 1 1 d .
C20 C -0.1255(3) 0.3453(3) 0.7047(2) 0.0539(7) Uani 1 1 d .
C21 C -0.1127(5) 0.1111(4) 0.7913(5) 0.1071(17) Uani 1 1 d .
H12 H -0.2021 0.1442 0.8330 0.128 Uiso 1 1 calc R
H11 H -0.1433 0.0837 0.7376 0.128 Uiso 1 1 calc R
C22 C -0.0116(7) -0.0046(5) 0.8561(5) 0.1315(19) Uani 1 1 d .
H15 H 0.0758 -0.0381 0.8144 0.197 Uiso 1 1 calc R
H13 H -0.0608 -0.0763 0.8882 0.197 Uiso 1 1 calc R
H14 H 0.0182 0.0229 0.9093 0.197 Uiso 1 1 calc R
C9 C -0.5838(4) 0.9047(4) 0.4200(3) 0.0733(10) Uani 1 1 d .
H5 H -0.6836 0.9330 0.4029 0.088 Uiso 1 1 calc R
C10 C -0.5430(4) 0.8278(3) 0.5187(3) 0.0678(9) Uani 1 1 d .
H6 H -0.6160 0.8020 0.5696 0.081 Uiso 1 1 calc R
C11 C -0.3957(3) 0.7882(3) 0.5435(3) 0.0572(8) Uani 1 1 d .
H25 H -0.3701 0.7378 0.6114 0.069 Uiso 1 1 calc R
H1 H -0.158(4) 0.549(4) 0.546(3) 0.078(11) Uiso 1 1 d .

loop_
_atom_site_aniso_label
_atom_site_aniso_U_11
_atom_site_aniso_U_22
_atom_site_aniso_U_33
_atom_site_aniso_U_23
_atom_site_aniso_U_13
_atom_site_aniso_U_12
O7 0.0565(13) 0.0574(12) 0.0592(13) -0.0042(10) -0.0111(10) -0.0098(10)
N1 0.0484(13) 0.0454(14) 0.0618(15) -0.0127(12) -0.0124(12) -0.0135(11)
O6 0.0725(16) 0.0980(19) 0.0724(16) -0.0004(14) 0.0081(13) -0.0241(14)
O1 0.0530(12) 0.0685(14) 0.0733(14) -0.0367(12) -0.0043(10) -0.0174(10)
O4 0.0519(14) 0.0701(15) 0.129(2) 0.0009(15) -0.0181(14) -0.0241(12)
O5 0.0542(13) 0.0440(12) 0.1131(19) -0.0151(12) 0.0021(12) -0.0168(10)
O3 0.111(3) 0.156(3) 0.148(3) -0.006(3) -0.085(2) -0.006(2)
C1 0.0452(15) 0.0425(15) 0.0564(17) -0.0144(13) -0.0019(13) -0.0122(12)
O2 0.137(3) 0.107(2) 0.077(2) 0.0079(17) -0.039(2) -0.040(2)
C3 0.0451(15) 0.0405(14) 0.0528(16) -0.0116(12) -0.0080(12) -0.0107(12)
N5 0.0397(13) 0.0582(15) 0.0684(16) -0.0231(13) -0.0059(11) -0.0140(11)
C2 0.0436(15) 0.0405(15) 0.0582(17) -0.0135(13) -0.0046(12) -0.0126(12)
C25 0.092(3) 0.083(3) 0.093(3) -0.007(2) -0.038(2) -0.020(2)
C24 0.082(3) 0.080(2) 0.061(2) 0.0054(18) -0.0192(18) -0.0104(19)
C23 0.0568(18) 0.0501(17) 0.0605(19) -0.0137(15) -0.0012(15) -0.0184(14)
C4 0.0445(15) 0.0379(14) 0.0598(17) -0.0131(13) -0.0042(13) -0.0088(12)
C5 0.0431(15) 0.0412(15) 0.0621(18) -0.0167(13) 0.0000(13) -0.0114(12)
N2 0.0505(14) 0.0501(14) 0.0589(15) -0.0036(12) -0.0095(11) -0.0191(11)
C6 0.0423(15) 0.0416(15) 0.0616(18) -0.0172(14) -0.0068(13) -0.0111(12)
C7 0.0571(18) 0.0508(17) 0.0568(18) -0.0157(15) -0.0102(14) -0.0145(14)
C8 0.066(2) 0.0500(18) 0.074(2) -0.0169(16) -0.0266(17) -0.0096(15)
N3 0.101(3) 0.080(2) 0.091(3) -0.015(2) -0.048(2) -0.017(2)
C13 0.0468(16) 0.0403(15) 0.0593(18) -0.0134(14) -0.0076(13) -0.0127(12)
C14 0.0558(17) 0.0426(15) 0.0579(18) -0.0124(14) -0.0117(13) -0.0139(13)
C15 0.066(2) 0.062(2) 0.070(2) -0.0169(17) -0.0213(16) -0.0180(16)
C16 0.100(3) 0.069(2) 0.068(2) -0.0181(19) -0.027(2) -0.031(2)
C17 0.102(3) 0.077(2) 0.063(2) -0.0261(19) -0.010(2) -0.024(2)
C18 0.071(2) 0.0600(19) 0.066(2) -0.0237(17) -0.0030(16) -0.0162(16)
C19 0.0535(17) 0.0413(15) 0.0561(17) -0.0113(13) -0.0086(13) -0.0145(12)
C12 0.0498(16) 0.0427(16) 0.0581(18) -0.0096(14) -0.0088(13) -0.0147(13)
N4 0.0729(18) 0.0529(16) 0.0819(19) -0.0112(14) -0.0196(14) -0.0216(14)
C20 0.0459(17) 0.0466(17) 0.0682(19) -0.0147(14) -0.0029(14) -0.0133(13)
C21 0.076(3) 0.052(2) 0.182(5) -0.009(3) 0.001(3) -0.0314(19)
C22 0.173(5) 0.087(3) 0.125(4) 0.006(3) -0.005(4) -0.063(4)
C9 0.0509(19) 0.059(2) 0.112(3) -0.026(2) -0.019(2) -0.0098(16)
C10 0.0518(18) 0.0519(18) 0.097(3) -0.0197(19) 0.0045(17) -0.0162(15)
C11 0.0538(18) 0.0467(16) 0.068(2) -0.0161(15) -0.0026(14) -0.0106(13)

loop_
_atom_type_symbol
_atom_type_description
_atom_type_scat_dispersion_real
_atom_type_scat_dispersion_imag
_atom_type_scat_source
C C 0.0033 0.0016 'International Tables Vol C Tables 4.2.6.8 and 6.1.1.4'
H H 0.0000 0.0000 'International Tables Vol C Tables 4.2.6.8 and 6.1.1.4'
N N 0.0061 0.0033 'International Tables Vol C Tables 4.2.6.8 and 6.1.1.4'
O O 0.0106 0.0060 'International Tables Vol C Tables 4.2.6.8 and 6.1.1.4'

loop_
_geom_angle_atom_site_label_1
_geom_angle_atom_site_label_2
_geom_angle_atom_site_label_3
_geom_angle
C23 O7 C24 116.5(3)
C1 N1 C5 120.0(3)
C1 N1 H1 121(2)
C5 N1 H1 119(2)
C20 O5 C21 117.3(3)
N2 C1 C2 122.4(3)
N2 C1 N1 117.6(2)
C2 C1 N1 120.0(3)
C19 C3 C2 112.5(2)
C19 C3 C4 114.8(2)
C2 C3 C4 107.3(2)
C19 C3 C13 101.2(2)
C2 C3 C13 110.2(2)
C4 C3 C13 110.7(2)
C13 N5 C14 112.3(2)
C13 N5 H3 123.9
C14 N5 H3 123.9
C1 C2 C12 118.9(2)
C1 C2 C3 121.6(2)
C12 C2 C3 119.5(2)
C24 C25 H20 109.5
C24 C25 H18 109.5
H20 C25 H18 109.5
C24 C25 H19 109.5
H20 C25 H19 109.5
H18 C25 H19 109.5
O7 C24 C25 107.3(3)
O7 C24 H17 110.3
C25 C24 H17 110.3
O7 C24 H16 110.3
C25 C24 H16 110.3
H17 C24 H16 108.5
O6 C23 O7 124.4(3)
O6 C23 C4 124.7(3)
O7 C23 C4 110.8(2)
C5 C4 C23 121.9(3)
C5 C4 C3 120.9(2)
C23 C4 C3 117.0(2)
C4 C5 N1 122.0(3)
C4 C5 C20 124.4(3)
N1 C5 C20 113.5(2)
C1 N2 C6 127.0(2)
C1 N2 H2 116.5
C6 N2 H2 116.5
C7 C6 C11 119.9(3)
C7 C6 N2 117.9(3)
C11 C6 N2 122.1(3)
C8 C7 C6 117.7(3)
C8 C7 H4 121.2
C6 C7 H4 121.2
C9 C8 C7 123.7(3)
C9 C8 N3 118.9(3)
C7 C8 N3 117.3(3)
O3 N3 O2 123.2(4)
O3 N3 C8 118.4(4)
O2 N3 C8 118.4(4)
O1 C13 N5 126.5(3)
O1 C13 C3 125.7(2)
N5 C13 C3 107.7(2)
C19 C14 C15 122.7(3)
C19 C14 N5 109.5(2)
C15 C14 N5 127.8(3)
C14 C15 C16 116.1(3)
C14 C15 H7 121.9
C16 C15 H7 121.9
C17 C16 C15 122.0(3)
C17 C16 H8 119.0
C15 C16 H8 119.0
C16 C17 C18 120.7(3)
C16 C17 H9 119.7
C18 C17 H9 119.7
C19 C18 C17 118.4(3)
C19 C18 H10 120.8
C17 C18 H10 120.8
C18 C19 C14 120.2(3)
C18 C19 C3 130.6(3)
C14 C19 C3 109.3(2)
N4 C12 C2 179.2(3)
O4 C20 O5 124.9(3)
O4 C20 C5 122.4(3)
O5 C20 C5 112.7(3)
C22 C21 O5 109.8(4)
C22 C21 H12 109.7
O5 C21 H12 109.7
C22 C21 H11 109.7
O5 C21 H11 109.7
H12 C21 H11 108.2
C21 C22 H15 109.5
C21 C22 H13 109.5
H15 C22 H13 109.5
C21 C22 H14 109.5
H15 C22 H14 109.5
H13 C22 H14 109.5
C8 C9 C10 117.5(3)
C8 C9 H5 121.2
C10 C9 H5 121.2
C9 C10 C11 120.8(3)
C9 C10 H6 119.6
C11 C10 H6 119.6
C10 C11 C6 120.4(3)
C10 C11 H25 119.8
C6 C11 H25 119.8

loop_
_geom_bond_atom_site_label_1
_geom_bond_atom_site_label_2
_geom_bond_distance
O7 C23 1.326(4)
O7 C24 1.448(4)
N1 C1 1.368(4)
N1 C5 1.380(4)
N1 H1 0.91(4)
O6 C23 1.187(4)
O1 C13 1.217(3)
O4 C20 1.187(3)
O5 C20 1.306(3)
O5 C21 1.461(4)
O3 N3 1.211(5)
C1 N2 1.352(4)
C1 C2 1.367(4)
O2 N3 1.220(5)
C3 C19 1.509(4)
C3 C2 1.521(4)
C3 C4 1.525(4)
C3 C13 1.555(4)
N5 C13 1.343(4)
N5 C14 1.398(4)
N5 H3 0.8600
C2 C12 1.398(4)
C25 C24 1.491(5)
C25 H20 0.9600
C25 H18 0.9600
C25 H19 0.9600
C24 H17 0.9700
C24 H16 0.9700
C23 C4 1.491(4)
C4 C5 1.342(4)
C5 C20 1.486(4)
N2 C6 1.411(3)
N2 H2 0.8600
C6 C7 1.374(4)
C6 C11 1.382(4)
C7 C8 1.373(4)
C7 H4 0.9300
C8 C9 1.364(5)
C8 N3 1.467(5)
C14 C19 1.375(4)
C14 C15 1.377(4)
C15 C16 1.391(5)
C15 H7 0.9300
C16 C17 1.368(5)
C16 H8 0.9300
C17 C18 1.382(5)
C17 H9 0.9300
C18 C19 1.375(4)
C18 H10 0.9300
C12 N4 1.152(4)
C21 C22 1.427(7)
C21 H12 0.9700
C21 H11 0.9700
C22 H15 0.9600
C22 H13 0.9600
C22 H14 0.9600
C9 C10 1.367(5)
C9 H5 0.9300
C10 C11 1.372(4)
C10 H6 0.9300
C11 H25 0.9300
